data_2215760
loop_
_publ_author_name
'Liang Qin'
'Hai-Fu Guo'
'Xiang Li'
'De-Yun Ma'
'Wen-Dong Song'

_publ_section_title
;Diaquabis(5-<i>n</i>-butylpyridine-2-carboxylato-\k^2^<i>N</i>,<i>O</i>)nickel(II)
 dihydrate
;
_journal_coeditor_code BG2115
_journal_issue 11
_journal_name_full 'Acta Crystallographica Section E'
_journal_page_first m2853
_journal_page_last m2853
_journal_paper_doi 10.1107/S1600536807053603
_journal_volume 63
_journal_year 2007
_chemical_formula_iupac '[Ni (C10 H13 N O2)2 (H2 O)2] , 2H2 O'
_chemical_formula_moiety 'C20 H28 N2 Ni O6 , 2H2 O'
_chemical_formula_sum 'C20 H32 N2 Ni O8'
_chemical_formula_weight 487.19
_chemical_name_systematic
;
Diaquabis(5-<i>n</i>-butylpyridine-2-carboxylato-\
\k^2^<i>N</i>,<i>O</i>)nickel(II) dihydrate
;
_space_group_IT_number 2
_symmetry_cell_setting triclinic
_symmetry_space_group_name_Hall '-P 1'
_symmetry_space_group_name_H-M 'P -1'
_atom_sites_solution_hydrogens geom
_atom_sites_solution_primary direct
_atom_sites_solution_secondary difmap
_audit_creation_method SHELXL97
_cell_angle_alpha 79.378(3)
_cell_angle_beta 79.191(3)
_cell_angle_gamma 80.152(3)
_cell_formula_units_Z 1
_cell_length_a 5.2217(10)
_cell_length_b 9.9614(17)
_cell_length_c 11.5070(19)
_cell_measurement_reflns_used 1053
_cell_measurement_temperature 293(2)
_cell_measurement_theta_max 24.8
_cell_measurement_theta_min 3.6
_cell_volume 572.05(17)
_computing_cell_refinement 'SAINT (Bruker, 2004)'
_computing_data_collection 'SMART (Bruker, 2004)'
_computing_data_reduction 'SAINT (Bruker, 2004)'
_computing_molecular_graphics 'X-SEED (Barbour, 2001)'
_computing_publication_material 'publCIF (Westrip, 2007)'
_computing_structure_refinement 'SHELXL97 (Sheldrick, 1997)'
_computing_structure_solution 'SHELXS97 (Sheldrick, 1997)'
_diffrn_ambient_temperature 293(2)
_diffrn_measured_fraction_theta_full 0.980
_diffrn_measured_fraction_theta_max 0.980
_diffrn_measurement_device_type 'Bruker APEX area-detector'
_diffrn_measurement_method '\f and \w'
_diffrn_radiation_monochromator graphite
_diffrn_radiation_source 'fine-focus sealed tube'
_diffrn_radiation_type MoK\a
_diffrn_radiation_wavelength 0.71073
_diffrn_reflns_av_R_equivalents 0.0272
_diffrn_reflns_av_sigmaI/netI 0.0459
_diffrn_reflns_limit_h_max 6
_diffrn_reflns_limit_h_min -6
_diffrn_reflns_limit_k_max 11
_diffrn_reflns_limit_k_min -11
_diffrn_reflns_limit_l_max 13
_diffrn_reflns_limit_l_min -13
_diffrn_reflns_number 3673
_diffrn_reflns_theta_full 25.19
_diffrn_reflns_theta_max 25.19
_diffrn_reflns_theta_min 2.99
_diffrn_standards_decay_% 0
_diffrn_standards_interval_count 0
_diffrn_standards_interval_time 0
_diffrn_standards_number 0
_exptl_absorpt_coefficient_mu 0.895
_exptl_absorpt_correction_T_max 0.9238
_exptl_absorpt_correction_T_min 0.8701
_exptl_absorpt_correction_type multi-scan
_exptl_absorpt_process_details '(SADABS; Sheldrick, 1996)'
_exptl_crystal_colour green
_exptl_crystal_density_diffrn 1.414
_exptl_crystal_density_method 'not measured'
_exptl_crystal_description block
_exptl_crystal_F_000 258
_exptl_crystal_size_max 0.16
_exptl_crystal_size_mid 0.15
_exptl_crystal_size_min 0.09
_refine_diff_density_max 0.428
_refine_diff_density_min -0.453
_refine_ls_extinction_method none
_refine_ls_goodness_of_fit_ref 1.064
_refine_ls_hydrogen_treatment mixed
_refine_ls_matrix_type full
_refine_ls_number_parameters 176
_refine_ls_number_reflns 2022
_refine_ls_number_restraints 48
_refine_ls_restrained_S_all 1.059
_refine_ls_R_factor_all 0.0514
_refine_ls_R_factor_gt 0.0410
_refine_ls_shift/su_max 0.000
_refine_ls_shift/su_mean 0.000
_refine_ls_structure_factor_coef Fsqd
_refine_ls_weighting_details 'calc w = 1/[\s^2^(Fo^2^)+(0.0598P)^2^+0.0105P] where P=(Fo^2^+2Fc^2^)/3'
_refine_ls_weighting_scheme calc
_refine_ls_wR_factor_gt 0.0986
_refine_ls_wR_factor_ref 0.1049
_reflns_number_gt 1747
_reflns_number_total 2022
_reflns_threshold_expression I>2\s(I)
_cod_data_source_file bg2115.cif
_cod_data_source_block I
_cod_database_code 2215760
_cod_database_fobs_code 2215760

loop_
_symmetry_equiv_pos_as_xyz
'x, y, z'
'-x, -y, -z'

loop_
_atom_site_type_symbol
_atom_site_label
_atom_site_fract_x
_atom_site_fract_y
_atom_site_fract_z
_atom_site_U_iso_or_equiv
_atom_site_adp_type
_atom_site_calc_flag
_atom_site_refinement_flags
_atom_site_occupancy
_atom_site_disorder_assembly
_atom_site_disorder_group
Ni Ni1 0.5000 0.5000 0.5000 0.02811(19) Uani d S 1 . .
O O2 0.2417(4) 0.1359(2) 0.5223(2) 0.0458(6) Uani d . 1 . .
O O1 0.2861(4) 0.35853(18) 0.47295(17) 0.0322(5) Uani d . 1 . .
O O1W 0.8216(4) 0.41784(19) 0.38023(19) 0.0356(5) Uani d D 1 . .
N N1 0.5972(4) 0.3419(2) 0.6331(2) 0.0294(5) Uani d . 1 . .
C C2 0.5090(5) 0.2248(3) 0.6261(2) 0.0299(6) Uani d . 1 . .
C C3 0.5740(6) 0.1037(3) 0.6988(3) 0.0392(7) Uani d . 1 . .
H H3 0.5154 0.0233 0.6909 0.047 Uiso calc R 1 . .
C C4 0.7286(7) 0.1028(3) 0.7844(3) 0.0441(8) Uani d . 1 . .
H H4 0.7744 0.0210 0.8346 0.053 Uiso calc R 1 . .
C C5 0.8152(5) 0.2221(3) 0.7959(3) 0.0358(7) Uani d . 1 B .
C C6 0.7457(6) 0.3387(3) 0.7170(3) 0.0355(7) Uani d . 1 . .
H H6 0.8052 0.4199 0.7222 0.043 Uiso calc R 1 . .
C C1 0.3318(5) 0.2391(3) 0.5330(3) 0.0303(6) Uani d . 1 . .
C C7 0.9731(6) 0.2290(4) 0.8915(3) 0.0506(9) Uani d D 1 . .
H H7A 1.1202 0.2786 0.8553 0.061 Uiso calc R 1 A 1
H H7B 1.0445 0.1361 0.9237 0.061 Uiso calc R 1 A 1
O O2W 0.8816(5) 0.1367(2) 0.3708(2) 0.0498(6) Uani d D 1 . .
H H1W1 0.785(7) 0.345(2) 0.363(3) 0.075 Uiso d D 1 . .
H H2W1 0.814(7) 0.063(2) 0.392(3) 0.075 Uiso d D 1 . .
H H1W2 0.963(5) 0.400(3) 0.410(3) 0.075 Uiso d D 1 . .
H H2W2 0.995(6) 0.137(3) 0.415(3) 0.075 Uiso d D 1 . .
C C8 0.8110(11) 0.3002(6) 0.9948(4) 0.0532(17) Uani d PDU 0.681(8) B 1
H H8A 0.9281 0.3142 1.0463 0.064 Uiso calc PR 0.681(8) B 1
H H8B 0.7260 0.3900 0.9622 0.064 Uiso calc PR 0.681(8) B 1
C C9 0.6039(12) 0.2166(7) 1.0683(5) 0.0642(19) Uani d PDU 0.681(8) B 1
H H9A 0.6881 0.1277 1.1032 0.077 Uiso calc PR 0.681(8) B 1
H H9B 0.4881 0.2007 1.0170 0.077 Uiso calc PR 0.681(8) B 1
C C10 0.442(3) 0.2930(18) 1.1683(11) 0.070(3) Uani d PDU 0.681(8) B 1
H H10A 0.3120 0.2386 1.2144 0.105 Uiso calc PR 0.681(8) B 1
H H10B 0.3564 0.3802 1.1336 0.105 Uiso calc PR 0.681(8) B 1
H H10C 0.5568 0.3079 1.2194 0.105 Uiso calc PR 0.681(8) B 1
C C8' 0.8037(19) 0.2008(11) 1.0182(8) 0.048(3) Uani d PDU 0.319(8) B 2
H H8'1 0.7264 0.1173 1.0250 0.058 Uiso calc PR 0.319(8) B 2
H H8'2 0.9166 0.1861 1.0787 0.058 Uiso calc PR 0.319(8) B 2
C C9' 0.584(2) 0.3203(12) 1.0417(10) 0.053(4) Uani d PDU 0.319(8) B 2
H H9'1 0.4832 0.3413 0.9764 0.064 Uiso calc PR 0.319(8) B 2
H H9'2 0.6628 0.4014 1.0430 0.064 Uiso calc PR 0.319(8) B 2
C C10' 0.397(8) 0.289(4) 1.161(2) 0.070(3) Uani d PDU 0.319(8) B 2
H H10D 0.2659 0.3676 1.1716 0.105 Uiso calc PR 0.319(8) B 2
H H10E 0.4956 0.2680 1.2258 0.105 Uiso calc PR 0.319(8) B 2
H H10F 0.3125 0.2110 1.1587 0.105 Uiso calc PR 0.319(8) B 2

loop_
_atom_site_aniso_label
_atom_site_aniso_U_11
_atom_site_aniso_U_22
_atom_site_aniso_U_33
_atom_site_aniso_U_12
_atom_site_aniso_U_13
_atom_site_aniso_U_23
Ni1 0.0258(3) 0.0260(3) 0.0334(3) -0.00582(19) -0.0074(2) -0.0022(2)
O2 0.0487(14) 0.0328(11) 0.0626(15) -0.0153(10) -0.0209(12) -0.0037(10)
O1 0.0299(11) 0.0282(10) 0.0399(12) -0.0061(8) -0.0122(9) -0.0003(9)
O1W 0.0306(11) 0.0353(11) 0.0419(12) -0.0047(9) -0.0078(9) -0.0070(10)
N1 0.0265(12) 0.0287(12) 0.0334(13) -0.0058(9) -0.0047(10) -0.0048(10)
C2 0.0242(14) 0.0299(15) 0.0334(16) -0.0036(11) 0.0003(12) -0.0047(12)
C3 0.0421(18) 0.0279(15) 0.0462(19) -0.0066(13) -0.0093(15) 0.0010(13)
C4 0.049(2) 0.0360(17) 0.0428(19) 0.0013(14) -0.0125(15) 0.0050(14)
C5 0.0256(15) 0.0441(17) 0.0349(16) 0.0004(12) -0.0045(12) -0.0044(13)
C6 0.0331(16) 0.0393(17) 0.0353(17) -0.0086(13) -0.0044(13) -0.0068(13)
C1 0.0234(14) 0.0321(15) 0.0366(16) -0.0063(11) -0.0027(12) -0.0084(13)
C7 0.041(2) 0.069(2) 0.0423(19) -0.0061(16) -0.0145(16) -0.0036(17)
O2W 0.0513(15) 0.0373(13) 0.0634(16) -0.0082(10) -0.0165(12) -0.0059(11)
C8 0.060(4) 0.062(4) 0.044(3) -0.012(3) -0.021(3) -0.010(3)
C9 0.072(4) 0.059(4) 0.057(4) -0.005(3) -0.005(3) -0.009(3)
C10 0.074(6) 0.080(3) 0.056(3) -0.006(3) -0.008(3) -0.015(2)
C8' 0.048(6) 0.051(6) 0.044(6) 0.003(5) -0.016(5) -0.007(5)
C9' 0.058(7) 0.050(7) 0.046(6) 0.008(5) -0.009(5) -0.005(5)
C10' 0.074(6) 0.080(3) 0.056(3) -0.006(3) -0.008(3) -0.015(2)

loop_
_atom_type_symbol
_atom_type_description
_atom_type_scat_dispersion_real
_atom_type_scat_dispersion_imag
_atom_type_scat_source
C C 0.0033 0.0016 'International Tables Vol C Tables 4.2.6.8 and 6.1.1.4'
H H 0.0000 0.0000 'International Tables Vol C Tables 4.2.6.8 and 6.1.1.4'
N N 0.0061 0.0033 'International Tables Vol C Tables 4.2.6.8 and 6.1.1.4'
Ni Ni 0.3393 1.1124 'International Tables Vol C Tables 4.2.6.8 and 6.1.1.4'
O O 0.0106 0.0060 'International Tables Vol C Tables 4.2.6.8 and 6.1.1.4'

loop_
_geom_angle_atom_site_label_1
_geom_angle_atom_site_label_2
_geom_angle_atom_site_label_3
_geom_angle_site_symmetry_1
_geom_angle_site_symmetry_3
_geom_angle
O1 Ni1 O1 . 2_666 180.00(10)
O1 Ni1 N1 . 2_666 99.56(8)
O1 Ni1 N1 2_666 2_666 80.44(8)
O1 Ni1 N1 . . 80.44(8)
O1 Ni1 N1 2_666 . 99.56(8)
N1 Ni1 N1 2_666 . 180.0000(10)
O1 Ni1 O1W . . 89.28(8)
O1 Ni1 O1W 2_666 . 90.72(8)
N1 Ni1 O1W 2_666 . 90.35(8)
N1 Ni1 O1W . . 89.65(8)
O1 Ni1 O1W . 2_666 90.72(8)
O1 Ni1 O1W 2_666 2_666 89.28(8)
N1 Ni1 O1W 2_666 2_666 89.65(8)
N1 Ni1 O1W . 2_666 90.35(8)
O1W Ni1 O1W . 2_666 180.0000(10)
C1 O1 Ni1 . . 115.02(17)
Ni1 O1W H1W1 . . 108(3)
Ni1 O1W H1W2 . . 112(3)
H1W1 O1W H1W2 . . 110.0(17)
C6 N1 C2 . . 118.2(2)
C6 N1 Ni1 . . 129.16(19)
C2 N1 Ni1 . . 112.47(18)
N1 C2 C3 . . 121.9(3)
N1 C2 C1 . . 114.8(2)
C3 C2 C1 . . 123.3(3)
C2 C3 C4 . . 118.9(3)
C2 C3 H3 . . 120.6
C4 C3 H3 . . 120.6
C5 C4 C3 . . 120.4(3)
C5 C4 H4 . . 119.8
C3 C4 H4 . . 119.8
C6 C5 C4 . . 116.8(3)
C6 C5 C7 . . 120.3(3)
C4 C5 C7 . . 122.8(3)
N1 C6 C5 . . 123.7(3)
N1 C6 H6 . . 118.1
C5 C6 H6 . . 118.1
O2 C1 O1 . . 125.4(3)
O2 C1 C2 . . 118.3(2)
O1 C1 C2 . . 116.3(2)
C5 C7 C8 . . 113.2(3)
C5 C7 C8' . . 110.1(5)
C5 C7 H7A . . 108.9
C8 C7 H7A . . 108.9
C8' C7 H7A . . 136.8
C5 C7 H7B . . 108.9
C8 C7 H7B . . 108.9
H7A C7 H7B . . 107.7
H2W1 O2W H2W2 . . 109.2(17)
C9 C8 C7 . . 112.1(5)
C9 C8 H8A . . 109.2
C7 C8 H8A . . 109.2
C9 C8 H8B . . 109.2
C7 C8 H8B . . 109.2
H8A C8 H8B . . 107.9
C8 C9 C10 . . 110.4(7)
C8 C9 H9A . . 109.6
C10 C9 H9A . . 109.6
C8 C9 H9B . . 109.6
C10 C9 H9B . . 109.6
H9A C9 H9B . . 108.1
C9 C10 H10A . . 109.5
C9 C10 H10B . . 109.5
H10A C10 H10B . . 109.5
C9 C10 H10C . . 109.5
H10A C10 H10C . . 109.5
H10B C10 H10C . . 109.5
C9' C8' C7 . . 112.1(8)
C9' C8' H8'1 . . 109.2
C7 C8' H8'1 . . 109.2
C9' C8' H8'2 . . 109.2
C7 C8' H8'2 . . 109.2
H8'1 C8' H8'2 . . 107.9
C8' C9' C10' . . 113.0(18)
C8' C9' H9'1 . . 109.0
C10' C9' H9'1 . . 109.0
C8' C9' H9'2 . . 109.0
C10' C9' H9'2 . . 109.0
H9'1 C9' H9'2 . . 107.8
C9' C10' H10D . . 109.5
C9' C10' H10E . . 109.5
H10D C10' H10E . . 109.5
C9' C10' H10F . . 109.5
H10D C10' H10F . . 109.5
H10E C10' H10F . . 109.5

loop_
_geom_bond_atom_site_label_1
_geom_bond_atom_site_label_2
_geom_bond_site_symmetry_2
_geom_bond_distance
_geom_bond_publ_flag
Ni1 O1 . 2.0398(18) y
Ni1 O1 2_666 2.0398(18) ?
Ni1 N1 2_666 2.053(2) ?
Ni1 N1 . 2.053(2) y
Ni1 O1W . 2.113(2) y
Ni1 O1W 2_666 2.113(2) ?
O2 C1 . 1.236(3) ?
O1 C1 . 1.269(3) ?
O1W H1W1 . 0.85(3) ?
O1W H1W2 . 0.85(3) ?
N1 C6 . 1.339(4) ?
N1 C2 . 1.347(3) ?
C2 C3 . 1.365(4) ?
C2 C1 . 1.515(4) ?
C3 C4 . 1.383(4) ?
C3 H3 . 0.9300 ?
C4 C5 . 1.378(4) ?
C4 H4 . 0.9300 ?
C5 C6 . 1.377(4) ?
C5 C7 . 1.512(4) ?
C6 H6 . 0.9300 ?
C7 C8 . 1.536(5) ?
C7 H7A . 0.9700 ?
C7 H7B . 0.9700 ?
O2W H2W1 . 0.85(3) ?
O2W H2W2 . 0.85(3) ?
C8 C9 . 1.511(7) ?
C8 H8A . 0.9700 ?
C8 H8B . 0.9700 ?
C9 C10 . 1.534(9) ?
C9 H9A . 0.9700 ?
C9 H9B . 0.9700 ?
C10 H10A . 0.9600 ?
C10 H10B . 0.9600 ?
C10 H10C . 0.9600 ?
C8' C9' . 1.528(9) ?
C8' H8'1 . 0.9700 ?
C8' H8'2 . 0.9700 ?
C9' C10' . 1.541(10) ?
C9' H9'1 . 0.9700 ?
C9' H9'2 . 0.9700 ?
C10' H10D . 0.9600 ?
C10' H10E . 0.9600 ?
C10' H10F . 0.9600 ?

loop_
_geom_hbond_atom_site_label_D
_geom_hbond_atom_site_label_H
_geom_hbond_atom_site_label_A
_geom_hbond_site_symmetry_A
_geom_hbond_distance_DH
_geom_hbond_distance_HA
_geom_hbond_distance_DA
_geom_hbond_angle_DHA
O1W H1W1 O2W . 0.85(3) 2.04(2) 2.784(3) 147(3)
O1W H1W2 O1 1_655 0.85(3) 1.92(2) 2.760(3) 179(4)
O2W H2W2 O2 1_655 0.85(3) 1.94(2) 2.792(3) 177(4)
O2W H2W1 O2 2_656 0.85(3) 2.08(2) 2.893(3) 160(3)
